data_7045790
loop_
_publ_author_name
'Tarai, Arup'
'Baruah, Jubaraj B.'

_publ_section_title
;
 Four-coordinated see-saw
 N-(aryl)-2-(propan-2-ylidene)hydrazinecarbothioamide complexes of
 nickel(ii), copper(ii) and zinc(ii) and their propensity for catalytic
 cyclisation.
;
_journal_issue 14
_journal_name_full 'Dalton transactions (Cambridge, England : 2003)'
_journal_page_first 4921
_journal_page_last 4930
_journal_paper_doi 10.1039/C8DT00453F
_journal_volume 47
_journal_year 2018
_chemical_formula_moiety 'C20 H22 Cu N8 O4 S2, 2(C3 H7 N O)'
_chemical_formula_sum 'C26 H36 Cu N10 O6 S2'
_chemical_formula_weight 712.32
_space_group_crystal_system monoclinic
_space_group_IT_number 15
_space_group_name_Hall '-C 2yc'
_space_group_name_H-M_alt 'C 1 2/c 1'
_symmetry_space_group_name_Hall '-C 2yc'
_symmetry_space_group_name_H-M 'C 1 2/c 1'
_atom_sites_solution_hydrogens geom
_audit_creation_method SHELXL-2014/7
_audit_update_record
;
2017-09-01 deposited with the CCDC.
2018-03-07 downloaded from the CCDC.
;
_cell_angle_alpha 90
_cell_angle_beta 118.540(3)
_cell_angle_gamma 90
_cell_formula_units_Z 4
_cell_length_a 28.1709(13)
_cell_length_b 7.8227(4)
_cell_length_c 17.0447(8)
_cell_measurement_reflns_used 1885
_cell_measurement_temperature 296(2)
_cell_measurement_theta_max 19.01
_cell_measurement_theta_min 2.72
_cell_volume 3299.7(3)
_computing_structure_refinement 'SHELXL-2014/7 (Sheldrick, 2014)'
_diffrn_ambient_temperature 296(2)
_diffrn_measured_fraction_theta_full 0.995
_diffrn_measured_fraction_theta_max 0.995
_diffrn_measurement_device_type 'CCD area detector'
_diffrn_measurement_method 'phi and omega scans'
_diffrn_radiation_type MoK\a
_diffrn_radiation_wavelength 0.71073
_diffrn_reflns_av_R_equivalents 0.0605
_diffrn_reflns_av_unetI/netI 0.0664
_diffrn_reflns_Laue_measured_fraction_full 0.995
_diffrn_reflns_Laue_measured_fraction_max 0.995
_diffrn_reflns_limit_h_max 21
_diffrn_reflns_limit_h_min -33
_diffrn_reflns_limit_k_max 9
_diffrn_reflns_limit_k_min -9
_diffrn_reflns_limit_l_max 20
_diffrn_reflns_limit_l_min -20
_diffrn_reflns_number 12516
_diffrn_reflns_point_group_measured_fraction_full 0.995
_diffrn_reflns_point_group_measured_fraction_max 0.995
_diffrn_reflns_theta_full 25.046
_diffrn_reflns_theta_max 25.046
_diffrn_reflns_theta_min 1.646
_exptl_absorpt_coefficient_mu 0.843
_exptl_absorpt_correction_T_max 0.911
_exptl_absorpt_correction_T_min 0.777
_exptl_absorpt_correction_type multi-scan
_exptl_absorpt_process_details multi-scan
_exptl_crystal_colour Black
_exptl_crystal_density_diffrn 1.434
_exptl_crystal_description Block
_exptl_crystal_F_000 1484
_exptl_crystal_size_max 0.31
_exptl_crystal_size_mid 0.25
_exptl_crystal_size_min 0.11
_refine_diff_density_max 0.417
_refine_diff_density_min -0.274
_refine_diff_density_rms 0.059
_refine_ls_extinction_method none
_refine_ls_goodness_of_fit_ref 1.046
_refine_ls_hydrogen_treatment constr
_refine_ls_matrix_type full
_refine_ls_number_parameters 208
_refine_ls_number_reflns 2920
_refine_ls_number_restraints 0
_refine_ls_restrained_S_all 1.046
_refine_ls_R_factor_all 0.0872
_refine_ls_R_factor_gt 0.0462
_refine_ls_shift/su_max 0.000
_refine_ls_shift/su_mean 0.000
_refine_ls_structure_factor_coef Fsqd
_refine_ls_weighting_details 'w=1/[\s^2^(Fo^2^)+(0.0600P)^2^+0.0200P] where P=(Fo^2^+2Fc^2^)/3'
_refine_ls_weighting_scheme calc
_refine_ls_wR_factor_gt 0.1085
_refine_ls_wR_factor_ref 0.1270
_reflns_Friedel_coverage 0.000
_reflns_number_gt 1693
_reflns_number_total 2920
_reflns_threshold_expression 'I > 2\s(I)'
_cod_data_source_file c8dt00453f2.cif
_cod_data_source_block Cu(HLnitro)2
_cod_depositor_comments 'Adding full bibliography for 7045785--7045793.cif.'
_cod_database_code 7045790
_shelx_shelxl_version_number 2014/7
_shelx_space_group_comment
;
The symmetry employed for this shelxl refinement is uniquely defined
by the following loop, which should always be used as a source of
symmetry information in preference to the above space-group names.
They are only intended as comments.
;

loop_
_space_group_symop_operation_xyz
'x, y, z'
'-x, y, -z+1/2'
'x+1/2, y+1/2, z'
'-x+1/2, y+1/2, -z+1/2'
'-x, -y, -z'
'x, -y, z-1/2'
'-x+1/2, -y+1/2, -z'
'x+1/2, -y+1/2, z-1/2'

loop_
_atom_site_label
_atom_site_type_symbol
_atom_site_fract_x
_atom_site_fract_y
_atom_site_fract_z
_atom_site_U_iso_or_equiv
_atom_site_adp_type
_atom_site_occupancy
_atom_site_site_symmetry_order
_atom_site_calc_flag
_atom_site_refinement_flags_posn
_atom_site_refinement_flags_adp
_atom_site_refinement_flags_occupancy
Cu1 Cu 0.0000 1.03253(8) 0.2500 0.0474(3) Uani 1 2 d S T P
S1 S 0.04759(4) 1.20821(12) 0.21098(7) 0.0551(3) Uani 1 1 d . . .
C4 C 0.05936(15) 1.0531(4) 0.1483(2) 0.0407(9) Uani 1 1 d . . .
C8 C 0.15690(16) 0.8516(5) -0.0284(2) 0.0493(10) Uani 1 1 d . . .
C5 C 0.11407(15) 1.0137(5) 0.0683(2) 0.0459(10) Uani 1 1 d . . .
C6 C 0.09457(16) 0.8544(5) 0.0284(3) 0.0600(12) Uani 1 1 d . . .
H6 H 0.0667 0.8021 0.0341 0.072 Uiso 1 1 calc R U .
C9 C 0.17600(17) 1.0081(5) 0.0076(3) 0.0586(12) Uani 1 1 d . . .
H9 H 0.2032 1.0601 -0.0002 0.070 Uiso 1 1 calc R U .
C10 C 0.15457(16) 1.0896(5) 0.0559(3) 0.0542(11) Uani 1 1 d . . .
H10 H 0.1675 1.1968 0.0804 0.065 Uiso 1 1 calc R U .
C13 C 0.15328(18) 0.5305(6) 0.2124(3) 0.0615(12) Uani 1 1 d . . .
H13 H 0.1308 0.5207 0.2382 0.074 Uiso 1 1 calc R U .
C11 C 0.22435(17) 0.6826(5) 0.2031(3) 0.0636(12) Uani 1 1 d . . .
H11A H 0.2153 0.6038 0.1548 0.095 Uiso 1 1 calc R U .
H11B H 0.2610 0.6636 0.2484 0.095 Uiso 1 1 calc R U .
H11C H 0.2207 0.7976 0.1812 0.095 Uiso 1 1 calc R U .
C12 C 0.19139(18) 0.7792(6) 0.3061(3) 0.0776(14) Uani 1 1 d . . .
H12A H 0.1697 0.7399 0.3320 0.116 Uiso 1 1 calc R U .
H12B H 0.1782 0.8880 0.2780 0.116 Uiso 1 1 calc R U .
H12C H 0.2282 0.7909 0.3520 0.116 Uiso 1 1 calc R U .
C7 C 0.11614(17) 0.7742(5) -0.0194(3) 0.0642(13) Uani 1 1 d . . .
H7 H 0.1031 0.6680 -0.0454 0.077 Uiso 1 1 calc R U .
N3 N 0.09533(12) 1.1018(4) 0.11984(19) 0.0488(8) Uani 1 1 d . . .
H3 H 0.1086 1.2026 0.1362 0.059 Uiso 1 1 calc R U .
N5 N 0.18854(13) 0.6570(4) 0.2402(2) 0.0514(9) Uani 1 1 d . . .
N4 N 0.18063(15) 0.7599(5) -0.0763(2) 0.0622(10) Uani 1 1 d . . .
N2 N 0.03749(12) 0.9023(4) 0.1274(2) 0.0460(8) Uani 1 1 d . . .
O3 O 0.14763(13) 0.4252(4) 0.1557(2) 0.0762(10) Uani 1 1 d . . .
O2 O 0.20999(14) 0.8411(4) -0.0972(2) 0.0864(11) Uani 1 1 d . . .
O1 O 0.17082(13) 0.6083(5) -0.0918(2) 0.0853(11) Uani 1 1 d . . .
N1 N 0.00002(12) 0.8725(4) 0.15845(19) 0.0432(8) Uani 1 1 d . . .
C2 C -0.02861(15) 0.7353(5) 0.1260(2) 0.0471(10) Uani 1 1 d . . .
C1 C -0.02226(17) 0.6195(5) 0.0622(3) 0.0634(13) Uani 1 1 d . . .
H1A H -0.0196 0.6864 0.0172 0.095 Uiso 1 1 calc R U .
H1B H -0.0530 0.5451 0.0344 0.095 Uiso 1 1 calc R U .
H1C H 0.0099 0.5523 0.0938 0.095 Uiso 1 1 calc R U .
C3 C -0.06987(16) 0.6899(5) 0.1528(3) 0.0624(12) Uani 1 1 d . . .
H3A H -0.0750 0.7844 0.1839 0.094 Uiso 1 1 calc R U .
H3B H -0.0580 0.5918 0.1914 0.094 Uiso 1 1 calc R U .
H3C H -0.1034 0.6639 0.1006 0.094 Uiso 1 1 calc R U .

loop_
_atom_site_aniso_label
_atom_site_aniso_U_11
_atom_site_aniso_U_22
_atom_site_aniso_U_33
_atom_site_aniso_U_23
_atom_site_aniso_U_13
_atom_site_aniso_U_12
Cu1 0.0592(5) 0.0419(4) 0.0559(5) 0.000 0.0394(4) 0.000
S1 0.0741(8) 0.0423(6) 0.0703(7) -0.0079(5) 0.0518(7) -0.0094(5)
C4 0.047(2) 0.041(2) 0.044(2) 0.0028(18) 0.030(2) -0.0032(19)
C8 0.053(3) 0.059(3) 0.047(2) -0.003(2) 0.033(2) 0.000(2)
C5 0.051(3) 0.046(2) 0.046(2) 0.0000(18) 0.028(2) -0.007(2)
C6 0.063(3) 0.064(3) 0.074(3) -0.015(2) 0.050(3) -0.026(2)
C9 0.062(3) 0.067(3) 0.068(3) 0.000(2) 0.048(3) -0.011(2)
C10 0.062(3) 0.051(2) 0.062(3) -0.007(2) 0.040(3) -0.019(2)
C13 0.070(3) 0.061(3) 0.069(3) 0.001(2) 0.045(3) -0.011(3)
C11 0.064(3) 0.072(3) 0.071(3) -0.005(2) 0.046(3) -0.014(2)
C12 0.080(4) 0.079(3) 0.091(4) -0.026(3) 0.055(3) -0.011(3)
C7 0.076(3) 0.064(3) 0.077(3) -0.026(2) 0.057(3) -0.023(2)
N3 0.062(2) 0.0415(18) 0.058(2) -0.0101(16) 0.041(2) -0.0139(16)
N5 0.055(2) 0.051(2) 0.060(2) -0.0086(17) 0.037(2) -0.0087(18)
N4 0.065(3) 0.077(3) 0.062(2) -0.008(2) 0.044(2) -0.006(2)
N2 0.055(2) 0.0432(19) 0.057(2) -0.0027(16) 0.0411(19) -0.0068(16)
O3 0.101(3) 0.0590(19) 0.089(2) -0.0234(18) 0.063(2) -0.0304(18)
O2 0.103(3) 0.099(3) 0.102(3) 0.000(2) 0.085(2) -0.004(2)
O1 0.097(3) 0.077(2) 0.112(3) -0.035(2) 0.075(2) -0.018(2)
N1 0.051(2) 0.0414(19) 0.0510(19) -0.0001(15) 0.0354(18) -0.0053(16)
C2 0.049(3) 0.050(2) 0.052(2) 0.002(2) 0.031(2) -0.003(2)
C1 0.082(3) 0.049(3) 0.077(3) -0.022(2) 0.053(3) -0.019(2)
C3 0.067(3) 0.063(3) 0.072(3) -0.009(2) 0.046(3) -0.020(2)

loop_
_atom_type_symbol
_atom_type_description
_atom_type_scat_dispersion_real
_atom_type_scat_dispersion_imag
_atom_type_scat_source
C C 0.0033 0.0016 'International Tables Vol C Tables 4.2.6.8 and 6.1.1.4'
H H 0.0000 0.0000 'International Tables Vol C Tables 4.2.6.8 and 6.1.1.4'
N N 0.0061 0.0033 'International Tables Vol C Tables 4.2.6.8 and 6.1.1.4'
O O 0.0106 0.0060 'International Tables Vol C Tables 4.2.6.8 and 6.1.1.4'
S S 0.1246 0.1234 'International Tables Vol C Tables 4.2.6.8 and 6.1.1.4'
Cu Cu 0.3201 1.2651 'International Tables Vol C Tables 4.2.6.8 and 6.1.1.4'

loop_
_geom_angle_atom_site_label_1
_geom_angle_atom_site_label_2
_geom_angle_atom_site_label_3
_geom_angle
_geom_angle_site_symmetry_1
_geom_angle_site_symmetry_3
N1 Cu1 N1 102.52(17) 2 .
N1 Cu1 S1 85.92(9) 2 2
N1 Cu1 S1 147.34(9) . 2
N1 Cu1 S1 147.34(9) 2 .
N1 Cu1 S1 85.92(9) . .
S1 Cu1 S1 103.98(6) 2 .
C4 S1 Cu1 94.09(12) . .
N2 C4 N3 119.3(3) . .
N2 C4 S1 126.4(3) . .
N3 C4 S1 114.3(3) . .
C9 C8 C7 121.3(4) . .
C9 C8 N4 120.3(4) . .
C7 C8 N4 118.4(4) . .
C10 C5 C6 117.8(4) . .
C10 C5 N3 117.9(3) . .
C6 C5 N3 124.3(3) . .
C7 C6 C5 120.8(4) . .
C8 C9 C10 119.4(4) . .
C9 C10 C5 121.1(4) . .
O3 C13 N5 125.5(4) . .
C8 C7 C6 119.6(4) . .
C4 N3 C5 130.4(3) . .
C13 N5 C11 120.9(3) . .
C13 N5 C12 121.8(4) . .
C11 N5 C12 117.3(3) . .
O1 N4 O2 123.9(4) . .
O1 N4 C8 118.7(3) . .
O2 N4 C8 117.4(4) . .
C4 N2 N1 113.0(3) . .
C2 N1 N2 113.7(3) . .
C2 N1 Cu1 128.2(2) . .
N2 N1 Cu1 118.0(2) . .
N1 C2 C3 119.2(3) . .
N1 C2 C1 123.1(3) . .
C3 C2 C1 117.7(3) . .

loop_
_geom_bond_atom_site_label_1
_geom_bond_atom_site_label_2
_geom_bond_distance
_geom_bond_site_symmetry_2
Cu1 N1 2.001(3) 2
Cu1 N1 2.001(3) .
Cu1 S1 2.2316(11) 2
Cu1 S1 2.2317(11) .
S1 C4 1.750(4) .
C4 N2 1.300(4) .
C4 N3 1.369(4) .
C8 C9 1.360(5) .
C8 C7 1.370(5) .
C8 N4 1.467(5) .
C5 C10 1.389(5) .
C5 C6 1.401(5) .
C5 N3 1.403(5) .
C6 C7 1.377(5) .
C9 C10 1.387(5) .
C13 O3 1.221(5) .
C13 N5 1.319(5) .
C11 N5 1.438(4) .
C12 N5 1.448(5) .
N4 O1 1.218(4) .
N4 O2 1.223(4) .
N2 N1 1.408(4) .
N1 C2 1.297(4) .
C2 C3 1.481(5) .
C2 C1 1.491(5) .
